data_7123822
loop_
_publ_author_name
'Hailmann, Michael'
'Hupp, Benjamin'
'Himmelspach, Alexander'
'Keppner, Fabian'
'Hennig, Philipp T.'
'Bertermann, R\"udiger'
'Steffen, Andreas'
'Finze, Maik'

_publ_section_title
;
 Carba-closo-dodecaboranylethynyl ligands facilitating luminescent
 reversed charge-transfer excited states in gold/silver complexes
;
_journal_name_full 'Chemical Communications'
_journal_paper_doi 10.1039/C9CC05060D
_journal_year 2019
_chemical_formula_moiety 'C78 H82 Ag4 B22 P4, 4(C2 H3 N)'
_chemical_formula_sum 'C86 H94 Ag4 B22 N4 P4'
_chemical_formula_weight 1976.83
_space_group_crystal_system monoclinic
_space_group_IT_number 14
_space_group_name_Hall '-P 2yn'
_space_group_name_H-M_alt 'P 1 21/n 1'
_symmetry_space_group_name_Hall '-P 2yn'
_symmetry_space_group_name_H-M 'P 1 21/n 1'
_atom_sites_solution_hydrogens geom
_atom_sites_solution_primary iterative
_atom_sites_solution_secondary difmap
_audit_creation_method SHELXL-2014/7
_audit_update_record
;
2018-07-16 deposited with the CCDC.    2019-07-10 downloaded from the CCDC.
;
_cell_angle_alpha 90
_cell_angle_beta 91.9370(10)
_cell_angle_gamma 90
_cell_formula_units_Z 2
_cell_length_a 13.5094(5)
_cell_length_b 16.2013(7)
_cell_length_c 20.8836(8)
_cell_measurement_reflns_used 9980
_cell_measurement_temperature 100(2)
_cell_measurement_theta_max 26.033
_cell_measurement_theta_min 2.215
_cell_volume 4568.2(3)
_computing_cell_refinement 'Saint+ ver. V8.34A (Bruker AXS)'
_computing_data_collection 'APEX2 ver. 2014.9 (Bruker AXS)'
_computing_data_reduction 'Saint+ ver. V8.34A (Bruker AXS)'
_computing_molecular_graphics 'ShelXLe (Huebschle et all, 2011)'
_computing_publication_material 'SHELXL-2014/7 (Sheldrick, 2014)'
_computing_structure_refinement 'SHELXL-2014/7 (Sheldrick, 2014)'
_computing_structure_solution 'SHELXT (Sheldrick, 2014)'
_diffrn_ambient_temperature 100(2)
_diffrn_measured_fraction_theta_full 0.998
_diffrn_measured_fraction_theta_max 0.998
_diffrn_measurement_device_type 'Bruker X8-APEX II'
_diffrn_measurement_method '\f and \w scans'
_diffrn_radiation_monochromator 'multi-layer mirror'
_diffrn_radiation_type MoK\a
_diffrn_radiation_wavelength 0.71073
_diffrn_reflns_av_R_equivalents 0.0249
_diffrn_reflns_av_unetI/netI 0.0285
_diffrn_reflns_Laue_measured_fraction_full 0.998
_diffrn_reflns_Laue_measured_fraction_max 0.998
_diffrn_reflns_limit_h_max 16
_diffrn_reflns_limit_h_min -11
_diffrn_reflns_limit_k_max 19
_diffrn_reflns_limit_k_min -19
_diffrn_reflns_limit_l_max 25
_diffrn_reflns_limit_l_min -25
_diffrn_reflns_number 29492
_diffrn_reflns_point_group_measured_fraction_full 0.998
_diffrn_reflns_point_group_measured_fraction_max 0.998
_diffrn_reflns_theta_full 25.999
_diffrn_reflns_theta_max 25.999
_diffrn_reflns_theta_min 1.591
_diffrn_source 'rotating-anode (Nonius FR-591)'
_exptl_absorpt_coefficient_mu 0.961
_exptl_absorpt_correction_T_max 0.7453
_exptl_absorpt_correction_T_min 0.6943
_exptl_absorpt_correction_type multi-scan
_exptl_absorpt_process_details 'SadAbs 2012/1 (Bruker AXS)'
_exptl_crystal_colour colorless
_exptl_crystal_density_diffrn 1.437
_exptl_crystal_description block
_exptl_crystal_F_000 1992
_exptl_crystal_size_max 0.24
_exptl_crystal_size_mid 0.16
_exptl_crystal_size_min 0.14
_refine_diff_density_max 0.432
_refine_diff_density_min -0.298
_refine_diff_density_rms 0.064
_refine_ls_extinction_method none
_refine_ls_goodness_of_fit_ref 1.085
_refine_ls_hydrogen_treatment constr
_refine_ls_matrix_type full
_refine_ls_number_parameters 543
_refine_ls_number_reflns 8955
_refine_ls_number_restraints 0
_refine_ls_restrained_S_all 1.085
_refine_ls_R_factor_all 0.0300
_refine_ls_R_factor_gt 0.0235
_refine_ls_shift/su_max 0.001
_refine_ls_shift/su_mean 0.000
_refine_ls_structure_factor_coef Fsqd
_refine_ls_weighting_details 'w=1/[\s^2^(Fo^2^)+(0.0280P)^2^+0.5851P] where P=(Fo^2^+2Fc^2^)/3'
_refine_ls_weighting_scheme calc
_refine_ls_wR_factor_gt 0.0558
_refine_ls_wR_factor_ref 0.0579
_reflns_Friedel_coverage 0.000
_reflns_number_gt 7815
_reflns_number_total 8955
_reflns_threshold_expression 'I > 2\s(I)'
_cod_data_source_file c9cc05060d2.cif
_cod_data_source_block AgPPh32CB11H11CC_MeCN2
_cod_database_code 7123822
_shelx_shelxl_version_number 2014/7
_shelx_space_group_comment
;
The symmetry employed for this shelxl refinement is uniquely defined
by the following loop, which should always be used as a source of
symmetry information in preference to the above space-group names.
They are only intended as comments.
;

loop_
_space_group_symop_operation_xyz
'x, y, z'
'-x+1/2, y+1/2, -z+1/2'
'-x, -y, -z'
'x-1/2, -y-1/2, z-1/2'

loop_
_atom_site_label
_atom_site_type_symbol
_atom_site_fract_x
_atom_site_fract_y
_atom_site_fract_z
_atom_site_U_iso_or_equiv
_atom_site_adp_type
_atom_site_occupancy
_atom_site_site_symmetry_order
_atom_site_calc_flag
_atom_site_refinement_flags_posn
_atom_site_refinement_flags_adp
Ag1 Ag 0.42754(2) 0.49502(2) 0.35679(2) 0.01684(5) Uani 1 1 d . .
P1 P 0.41274(4) 0.52650(3) 0.24569(2) 0.01327(11) Uani 1 1 d . .
C4 C 0.48806(13) 0.46184(13) 0.19578(9) 0.0152(4) Uani 1 1 d . .
C5 C 0.53198(14) 0.39175(13) 0.22252(10) 0.0191(4) Uani 1 1 d . .
H5A H 0.5228 0.3792 0.2654 0.023 Uiso 1 1 calc R U
C6 C 0.58926(15) 0.34044(14) 0.18585(11) 0.0252(5) Uani 1 1 d . .
H6A H 0.6187 0.2938 0.2042 0.030 Uiso 1 1 calc R U
C7 C 0.60289(15) 0.35834(15) 0.12191(11) 0.0273(5) Uani 1 1 d . .
H7A H 0.6405 0.3234 0.0971 0.033 Uiso 1 1 calc R U
C8 C 0.56032(16) 0.42817(15) 0.09532(10) 0.0267(5) Uani 1 1 d . .
H8A H 0.5700 0.4404 0.0525 0.032 Uiso 1 1 calc R U
C9 C 0.50339(15) 0.48030(13) 0.13140(10) 0.0209(5) Uani 1 1 d . .
H9A H 0.4754 0.5274 0.1130 0.025 Uiso 1 1 calc R U
C10 C 0.28510(14) 0.51659(12) 0.21513(9) 0.0154(4) Uani 1 1 d . .
C11 C 0.25806(15) 0.53918(15) 0.15215(10) 0.0242(5) Uani 1 1 d . .
H11A H 0.3060 0.5569 0.1243 0.029 Uiso 1 1 calc R U
C12 C 0.15963(16) 0.53502(16) 0.13168(11) 0.0316(6) Uani 1 1 d . .
H12A H 0.1418 0.5491 0.0897 0.038 Uiso 1 1 calc R U
C13 C 0.08788(16) 0.51022(15) 0.17286(12) 0.0303(6) Uani 1 1 d . .
H13A H 0.0218 0.5090 0.1589 0.036 Uiso 1 1 calc R U
C14 C 0.11378(16) 0.48734(15) 0.23444(12) 0.0290(5) Uani 1 1 d . .
H14A H 0.0654 0.4697 0.2620 0.035 Uiso 1 1 calc R U
C15 C 0.21293(15) 0.49051(13) 0.25573(10) 0.0217(5) Uani 1 1 d . .
H15A H 0.2303 0.4750 0.2975 0.026 Uiso 1 1 calc R U
C16 C 0.44313(14) 0.63211(12) 0.22357(8) 0.0137(4) Uani 1 1 d . .
C17 C 0.37121(14) 0.69320(13) 0.22467(9) 0.0193(4) Uani 1 1 d . .
H17A H 0.3073 0.6799 0.2362 0.023 Uiso 1 1 calc R U
C18 C 0.39386(15) 0.77355(14) 0.20877(10) 0.0246(5) Uani 1 1 d . .
H18A H 0.3451 0.8140 0.2095 0.030 Uiso 1 1 calc R U
C19 C 0.48901(15) 0.79405(14) 0.19176(10) 0.0227(5) Uani 1 1 d . .
H19A H 0.5040 0.8479 0.1802 0.027 Uiso 1 1 calc R U
C20 C 0.56143(14) 0.73379(13) 0.19206(9) 0.0192(4) Uani 1 1 d . .
H20A H 0.6257 0.7475 0.1814 0.023 Uiso 1 1 calc R U
C21 C 0.53909(14) 0.65356(13) 0.20809(9) 0.0168(4) Uani 1 1 d . .
H21A H 0.5885 0.6135 0.2086 0.020 Uiso 1 1 calc R U
Ag2 Ag 0.52223(2) 0.39803(2) 0.50967(2) 0.01753(5) Uani 1 1 d . .
P2 P 0.59273(4) 0.26659(3) 0.53704(2) 0.01379(11) Uani 1 1 d . .
C22 C 0.69504(13) 0.27192(13) 0.59553(9) 0.0138(4) Uani 1 1 d . .
C23 C 0.72094(14) 0.20664(13) 0.63659(9) 0.0170(4) Uani 1 1 d . .
H23A H 0.6825 0.1590 0.6368 0.020 Uiso 1 1 calc R U
C24 C 0.80391(14) 0.21313(14) 0.67680(9) 0.0202(5) Uani 1 1 d . .
H24A H 0.8213 0.1696 0.7040 0.024 Uiso 1 1 calc R U
C25 C 0.86133(14) 0.28391(14) 0.67697(9) 0.0212(5) Uani 1 1 d . .
H25A H 0.9169 0.2879 0.7044 0.025 Uiso 1 1 calc R U
C26 C 0.83625(14) 0.34873(13) 0.63649(9) 0.0192(4) Uani 1 1 d . .
H26A H 0.8753 0.3960 0.6364 0.023 Uiso 1 1 calc R U
C27 C 0.75297(13) 0.34333(13) 0.59604(9) 0.0158(4) Uani 1 1 d . .
H27A H 0.7357 0.3873 0.5693 0.019 Uiso 1 1 calc R U
C28 C 0.50545(13) 0.19284(13) 0.56950(9) 0.0149(4) Uani 1 1 d . .
C29 C 0.46404(14) 0.21011(14) 0.62830(9) 0.0202(5) Uani 1 1 d . .
H29A H 0.4861 0.2555 0.6520 0.024 Uiso 1 1 calc R U
C30 C 0.39038(15) 0.16013(14) 0.65147(10) 0.0236(5) Uani 1 1 d . .
H30A H 0.3631 0.1721 0.6907 0.028 Uiso 1 1 calc R U
C31 C 0.35727(15) 0.09263(14) 0.61667(10) 0.0229(5) Uani 1 1 d . .
H31A H 0.3074 0.0594 0.6323 0.027 Uiso 1 1 calc R U
C32 C 0.39814(16) 0.07435(14) 0.55876(10) 0.0256(5) Uani 1 1 d . .
H32A H 0.3764 0.0284 0.5356 0.031 Uiso 1 1 calc R U
C33 C 0.47188(15) 0.12448(14) 0.53495(9) 0.0213(5) Uani 1 1 d . .
H33A H 0.4989 0.1122 0.4957 0.026 Uiso 1 1 calc R U
C34 C 0.64373(14) 0.21296(13) 0.46888(9) 0.0167(4) Uani 1 1 d . .
C35 C 0.71890(15) 0.15482(14) 0.47556(10) 0.0226(5) Uani 1 1 d . .
H35A H 0.7465 0.1432 0.5160 0.027 Uiso 1 1 calc R U
C36 C 0.75315(16) 0.11393(15) 0.42228(11) 0.0287(5) Uani 1 1 d . .
H36A H 0.8039 0.0753 0.4269 0.034 Uiso 1 1 calc R U
C37 C 0.71142(17) 0.13090(15) 0.36230(10) 0.0287(5) Uani 1 1 d . .
H37A H 0.7342 0.1034 0.3266 0.034 Uiso 1 1 calc R U
C38 C 0.63719(18) 0.18763(16) 0.35509(10) 0.0320(6) Uani 1 1 d . .
H38A H 0.6087 0.1979 0.3147 0.038 Uiso 1 1 calc R U
C39 C 0.60411(16) 0.23012(15) 0.40831(10) 0.0257(5) Uani 1 1 d . .
H39A H 0.5552 0.2702 0.4031 0.031 Uiso 1 1 calc R U
C1 C 0.15470(14) 0.45831(14) 0.68708(9) 0.0199(5) Uani 1 1 d . .
H1 H 0.1083 0.4574 0.7294 0.024 Uiso 1 1 calc R U
B2 B 0.27779(16) 0.47910(15) 0.69825(11) 0.0166(5) Uani 1 1 d . .
H2 H 0.3146 0.4917 0.7450 0.020 Uiso 1 1 calc R U
B3 B 0.23578(16) 0.37841(15) 0.67761(11) 0.0173(5) Uani 1 1 d . .
H3 H 0.2455 0.3261 0.7108 0.021 Uiso 1 1 calc R U
B4 B 0.12775(17) 0.38908(16) 0.62750(11) 0.0198(5) Uani 1 1 d . .
H4 H 0.0674 0.3435 0.6283 0.024 Uiso 1 1 calc R U
B5 B 0.10333(18) 0.49631(16) 0.61734(11) 0.0219(5) Uani 1 1 d . .
H5 H 0.0272 0.5200 0.6115 0.026 Uiso 1 1 calc R U
B6 B 0.19696(17) 0.55207(16) 0.66145(11) 0.0198(5) Uani 1 1 d . .
H6 H 0.1815 0.6117 0.6842 0.024 Uiso 1 1 calc R U
B7 B 0.33650(16) 0.42279(15) 0.63801(10) 0.0141(5) Uani 1 1 d . .
H7 H 0.4124 0.3991 0.6447 0.017 Uiso 1 1 calc R U
B8 B 0.24288(16) 0.36631(15) 0.59368(10) 0.0161(5) Uani 1 1 d . .
H8 H 0.2580 0.3061 0.5717 0.019 Uiso 1 1 calc R U
B9 B 0.16048(16) 0.43998(16) 0.55621(11) 0.0188(5) Uani 1 1 d . .
H9 H 0.1222 0.4274 0.5099 0.023 Uiso 1 1 calc R U
B10 B 0.20356(16) 0.54148(16) 0.57727(11) 0.0188(5) Uani 1 1 d . .
H10 H 0.1933 0.5943 0.5447 0.023 Uiso 1 1 calc R U
B11 B 0.31200(16) 0.53046(15) 0.62799(10) 0.0162(5) Uani 1 1 d . .
H11 H 0.3720 0.5763 0.6282 0.019 Uiso 1 1 calc R U
B12 B 0.29018(16) 0.46074(15) 0.56270(10) 0.0150(5) Uani 1 1 d . .
C2 C 0.35345(13) 0.46461(12) 0.50205(9) 0.0142(4) Uani 1 1 d . .
C3 C 0.39784(13) 0.47199(13) 0.45244(9) 0.0147(4) Uani 1 1 d . .
C40 C 0.28812(19) 0.26374(18) 0.43197(12) 0.0420(7) Uani 1 1 d . .
H40A H 0.2373 0.2238 0.4224 0.063 Uiso 1 1 calc R U
H40B H 0.2585 0.3137 0.4470 0.063 Uiso 1 1 calc R U
H40C H 0.3329 0.2423 0.4646 0.063 Uiso 1 1 calc R U
C41 C 0.34242(17) 0.28114(16) 0.37427(11) 0.0310(6) Uani 1 1 d . .
N1 N 0.38566(16) 0.29515(16) 0.33016(10) 0.0463(6) Uani 1 1 d . .
C42 C 0.45894(19) 0.22881(18) -0.00958(14) 0.0470(7) Uani 1 1 d . .
H42A H 0.3998 0.2271 -0.0364 0.070 Uiso 1 1 calc R U
H42B H 0.4419 0.2413 0.0336 0.070 Uiso 1 1 calc R U
H42C H 0.4915 0.1762 -0.0107 0.070 Uiso 1 1 calc R U
C43 C 0.52473(16) 0.29214(15) -0.03273(10) 0.0248(5) Uani 1 1 d . .
N2 N 0.57598(14) 0.34226(13) -0.05018(8) 0.0307(5) Uani 1 1 d . .

loop_
_atom_site_aniso_label
_atom_site_aniso_U_11
_atom_site_aniso_U_22
_atom_site_aniso_U_33
_atom_site_aniso_U_23
_atom_site_aniso_U_13
_atom_site_aniso_U_12
Ag1 0.02095(9) 0.01858(9) 0.01102(8) 0.00202(6) 0.00107(6) 0.00011(6)
P1 0.0147(2) 0.0137(3) 0.0115(2) 0.0005(2) 0.0006(2) -0.0007(2)
C4 0.0124(9) 0.0142(11) 0.0188(10) -0.0030(8) -0.0017(8) -0.0026(8)
C5 0.0156(10) 0.0183(12) 0.0234(10) -0.0006(9) -0.0019(9) -0.0025(8)
C6 0.0193(11) 0.0168(12) 0.0393(13) -0.0030(10) -0.0018(10) 0.0016(9)
C7 0.0200(11) 0.0240(14) 0.0387(13) -0.0128(10) 0.0103(10) -0.0025(9)
C8 0.0328(12) 0.0235(14) 0.0246(11) -0.0058(10) 0.0101(10) -0.0037(10)
C9 0.0249(11) 0.0163(12) 0.0218(10) -0.0011(9) 0.0043(9) 0.0004(9)
C10 0.0141(10) 0.0134(11) 0.0188(10) -0.0010(8) 0.0008(8) -0.0001(8)
C11 0.0205(11) 0.0316(14) 0.0205(10) 0.0027(10) 0.0002(9) -0.0042(10)
C12 0.0289(13) 0.0369(16) 0.0284(12) 0.0016(11) -0.0101(11) -0.0021(11)
C13 0.0153(11) 0.0283(15) 0.0468(15) -0.0027(11) -0.0068(11) -0.0023(9)
C14 0.0173(11) 0.0260(14) 0.0441(14) 0.0063(11) 0.0063(10) -0.0036(9)
C15 0.0197(11) 0.0198(13) 0.0258(11) 0.0046(9) 0.0023(9) -0.0003(9)
C16 0.0180(10) 0.0133(11) 0.0097(8) 0.0004(8) -0.0002(8) -0.0025(8)
C17 0.0149(10) 0.0186(12) 0.0246(10) -0.0042(9) 0.0044(9) -0.0002(8)
C18 0.0227(11) 0.0168(12) 0.0346(12) -0.0007(10) 0.0045(10) 0.0054(9)
C19 0.0256(11) 0.0138(12) 0.0286(11) 0.0007(9) 0.0025(9) -0.0042(9)
C20 0.0150(10) 0.0187(12) 0.0240(10) -0.0020(9) 0.0030(8) -0.0025(8)
C21 0.0142(10) 0.0185(12) 0.0178(10) -0.0006(8) 0.0002(8) 0.0023(8)
Ag2 0.01699(8) 0.01316(9) 0.02227(8) 0.00258(6) -0.00160(6) 0.00286(6)
P2 0.0135(2) 0.0118(3) 0.0159(2) -0.0001(2) -0.0020(2) 0.00077(19)
C22 0.0122(9) 0.0148(11) 0.0142(9) -0.0019(8) 0.0007(8) 0.0029(8)
C23 0.0164(10) 0.0133(11) 0.0214(10) 0.0011(8) 0.0013(8) -0.0004(8)
C24 0.0194(10) 0.0215(12) 0.0196(10) 0.0035(9) -0.0008(9) 0.0048(9)
C25 0.0133(10) 0.0297(14) 0.0204(10) -0.0025(9) -0.0025(8) 0.0021(9)
C26 0.0138(10) 0.0180(12) 0.0259(11) -0.0034(9) 0.0012(9) -0.0020(8)
C27 0.0162(10) 0.0145(11) 0.0167(9) 0.0014(8) 0.0021(8) 0.0024(8)
C28 0.0118(9) 0.0144(11) 0.0183(9) 0.0023(8) -0.0026(8) 0.0021(8)
C29 0.0177(10) 0.0176(12) 0.0252(11) -0.0042(9) 0.0002(9) 0.0006(8)
C30 0.0196(11) 0.0261(14) 0.0252(11) -0.0010(10) 0.0034(9) 0.0051(9)
C31 0.0160(10) 0.0224(13) 0.0302(11) 0.0064(10) -0.0003(9) -0.0041(9)
C32 0.0293(12) 0.0212(13) 0.0261(11) -0.0027(9) -0.0022(10) -0.0098(9)
C33 0.0253(11) 0.0226(13) 0.0159(10) -0.0015(9) -0.0012(9) -0.0044(9)
C34 0.0171(10) 0.0156(11) 0.0175(10) -0.0021(8) 0.0019(8) -0.0053(8)
C35 0.0225(11) 0.0227(13) 0.0224(10) -0.0045(9) -0.0024(9) 0.0018(9)
C36 0.0244(12) 0.0241(14) 0.0381(13) -0.0089(10) 0.0077(10) 0.0006(10)
C37 0.0338(13) 0.0299(15) 0.0232(11) -0.0085(10) 0.0146(10) -0.0101(10)
C38 0.0423(14) 0.0372(16) 0.0168(10) -0.0015(10) 0.0031(10) -0.0048(12)
C39 0.0289(12) 0.0275(14) 0.0207(11) 0.0024(9) 0.0009(9) -0.0002(10)
C1 0.0177(10) 0.0230(13) 0.0192(10) 0.0012(9) 0.0035(9) 0.0006(9)
B2 0.0150(11) 0.0167(13) 0.0181(11) 0.0012(9) 0.0020(9) -0.0012(9)
B3 0.0168(11) 0.0174(13) 0.0179(11) 0.0024(9) 0.0024(9) -0.0013(9)
B4 0.0157(11) 0.0253(15) 0.0184(11) 0.0017(10) 0.0012(10) -0.0044(10)
B5 0.0165(12) 0.0291(15) 0.0202(11) 0.0022(10) -0.0005(10) 0.0058(10)
B6 0.0196(12) 0.0179(13) 0.0222(12) 0.0006(10) 0.0037(10) 0.0034(10)
B7 0.0122(10) 0.0156(13) 0.0146(10) 0.0012(9) 0.0021(9) -0.0001(9)
B8 0.0159(11) 0.0167(13) 0.0156(10) 0.0003(9) 0.0015(9) -0.0012(9)
B9 0.0149(11) 0.0242(14) 0.0172(11) 0.0019(10) -0.0004(9) -0.0001(10)
B10 0.0191(12) 0.0179(13) 0.0196(11) 0.0051(10) 0.0021(10) 0.0038(9)
B11 0.0168(11) 0.0144(13) 0.0174(11) 0.0006(9) 0.0002(9) -0.0002(9)
B12 0.0140(11) 0.0161(13) 0.0151(10) 0.0017(9) 0.0021(9) 0.0013(9)
C2 0.0114(9) 0.0126(11) 0.0181(10) 0.0020(8) -0.0040(8) 0.0001(7)
C3 0.0133(9) 0.0149(11) 0.0156(10) 0.0019(8) -0.0025(8) 0.0003(8)
C40 0.0455(15) 0.0466(19) 0.0343(13) -0.0058(12) 0.0089(12) -0.0144(13)
C41 0.0287(12) 0.0376(16) 0.0263(12) -0.0048(11) -0.0044(11) -0.0091(11)
N1 0.0411(13) 0.070(2) 0.0274(11) -0.0024(11) 0.0000(10) -0.0178(12)
C42 0.0347(14) 0.0399(18) 0.0664(19) 0.0197(15) 0.0015(14) -0.0055(12)
C43 0.0260(12) 0.0280(14) 0.0204(11) 0.0014(10) -0.0021(10) 0.0052(10)
N2 0.0384(11) 0.0312(13) 0.0228(9) 0.0011(9) 0.0040(9) 0.0008(10)

loop_
_atom_type_symbol
_atom_type_description
_atom_type_scat_dispersion_real
_atom_type_scat_dispersion_imag
_atom_type_scat_source
C C 0.0033 0.0016 'International Tables Vol C Tables 4.2.6.8 and 6.1.1.4'
H H 0.0000 0.0000 'International Tables Vol C Tables 4.2.6.8 and 6.1.1.4'
B B 0.0013 0.0007 'International Tables Vol C Tables 4.2.6.8 and 6.1.1.4'
P P 0.1023 0.0942 'International Tables Vol C Tables 4.2.6.8 and 6.1.1.4'
Ag Ag -0.8971 1.1015 'International Tables Vol C Tables 4.2.6.8 and 6.1.1.4'
N N 0.0061 0.0033 'International Tables Vol C Tables 4.2.6.8 and 6.1.1.4'

loop_
_geom_angle_atom_site_label_1
_geom_angle_atom_site_label_2
_geom_angle_atom_site_label_3
_geom_angle
_geom_angle_site_symmetry_1
_geom_angle_site_symmetry_3
C3 Ag1 P1 163.97(5) . .
C3 Ag1 Ag2 48.05(6) . 3_666
P1 Ag1 Ag2 135.481(15) . 3_666
C4 P1 C16 105.12(9) . .
C4 P1 C10 106.85(9) . .
C16 P1 C10 102.25(9) . .
C4 P1 Ag1 113.99(6) . .
C16 P1 Ag1 115.88(6) . .
C10 P1 Ag1 111.70(7) . .
C5 C4 C9 119.05(19) . .
C5 C4 P1 118.76(15) . .
C9 C4 P1 122.19(16) . .
C6 C5 C4 120.5(2) . .
C5 C6 C7 120.2(2) . .
C8 C7 C6 119.6(2) . .
C7 C8 C9 120.9(2) . .
C8 C9 C4 119.7(2) . .
C15 C10 C11 119.30(18) . .
C15 C10 P1 119.40(15) . .
C11 C10 P1 121.22(15) . .
C12 C11 C10 119.6(2) . .
C13 C12 C11 120.7(2) . .
C14 C13 C12 120.1(2) . .
C13 C14 C15 120.0(2) . .
C10 C15 C14 120.3(2) . .
C17 C16 C21 118.95(19) . .
C17 C16 P1 120.11(15) . .
C21 C16 P1 120.88(15) . .
C18 C17 C16 120.51(19) . .
C17 C18 C19 120.2(2) . .
C20 C19 C18 119.5(2) . .
C21 C20 C19 120.43(19) . .
C20 C21 C16 120.38(19) . .
C3 Ag2 P2 147.62(5) . .
C3 Ag2 C3 91.45(6) . 3_666
P2 Ag2 C3 120.86(4) . 3_666
C3 Ag2 C2 28.71(6) . .
P2 Ag2 C2 138.32(5) . .
C3 Ag2 C2 92.29(6) 3_666 .
C3 Ag2 Ag1 106.35(5) . 3_666
P2 Ag2 Ag1 101.214(13) . 3_666
C3 Ag2 Ag1 38.63(4) 3_666 3_666
C2 Ag2 Ag1 89.34(4) . 3_666
C3 Ag2 Ag2 47.27(5) . 3_666
P2 Ag2 Ag2 164.943(14) . 3_666
C3 Ag2 Ag2 44.18(4) 3_666 3_666
C2 Ag2 Ag2 54.40(5) . 3_666
Ag1 Ag2 Ag2 67.801(6) 3_666 3_666
C22 P2 C34 104.41(9) . .
C22 P2 C28 105.54(9) . .
C34 P2 C28 104.12(9) . .
C22 P2 Ag2 113.96(7) . .
C34 P2 Ag2 113.29(7) . .
C28 P2 Ag2 114.46(6) . .
C27 C22 C23 119.55(17) . .
C27 C22 P2 117.27(14) . .
C23 C22 P2 123.07(15) . .
C24 C23 C22 119.74(19) . .
C23 C24 C25 120.50(19) . .
C26 C25 C24 120.12(18) . .
C25 C26 C27 120.1(2) . .
C26 C27 C22 119.99(18) . .
C33 C28 C29 118.92(19) . .
C33 C28 P2 122.18(15) . .
C29 C28 P2 118.62(15) . .
C30 C29 C28 120.3(2) . .
C31 C30 C29 120.3(2) . .
C32 C31 C30 120.0(2) . .
C31 C32 C33 120.1(2) . .
C28 C33 C32 120.33(19) . .
C39 C34 C35 119.12(19) . .
C39 C34 P2 118.23(16) . .
C35 C34 P2 122.64(15) . .
C36 C35 C34 120.38(19) . .
C37 C36 C35 119.6(2) . .
C38 C37 C36 120.6(2) . .
C37 C38 C39 119.9(2) . .
C34 C39 C38 120.3(2) . .
B2 C1 B4 114.38(16) . .
B2 C1 B5 114.33(16) . .
B4 C1 B5 62.87(13) . .
B2 C1 B3 62.62(13) . .
B4 C1 B3 62.61(13) . .
B5 C1 B3 114.67(16) . .
B2 C1 B6 62.24(13) . .
B4 C1 B6 114.83(16) . .
B5 C1 B6 62.89(14) . .
B3 C1 B6 114.38(16) . .
C1 B2 B11 105.16(15) . .
C1 B2 B7 105.09(16) . .
B11 B2 B7 60.89(13) . .
C1 B2 B6 59.15(13) . .
B11 B2 B6 59.85(13) . .
B7 B2 B6 108.78(16) . .
C1 B2 B3 58.87(13) . .
B11 B2 B3 108.81(16) . .
B7 B2 B3 59.97(13) . .
B6 B2 B3 108.74(16) . .
C1 B3 B7 104.60(16) . .
C1 B3 B8 104.75(16) . .
B7 B3 B8 60.90(12) . .
C1 B3 B4 58.53(13) . .
B7 B3 B4 108.35(16) . .
B8 B3 B4 59.86(12) . .
C1 B3 B2 58.51(13) . .
B7 B3 B2 59.69(13) . .
B8 B3 B2 108.34(16) . .
B4 B3 B2 107.66(17) . .
C1 B4 B8 105.05(16) . .
C1 B4 B9 104.71(17) . .
B8 B4 B9 60.89(13) . .
C1 B4 B3 58.86(12) . .
B8 B4 B3 59.91(12) . .
B9 B4 B3 108.50(16) . .
C1 B4 B5 58.61(13) . .
B8 B4 B5 108.54(17) . .
B9 B4 B5 59.72(14) . .
B3 B4 B5 108.10(17) . .
C1 B5 B9 104.78(16) . .
C1 B5 B10 104.86(16) . .
B9 B5 B10 60.88(14) . .
C1 B5 B4 58.53(13) . .
B9 B5 B4 59.90(14) . .
B10 B5 B4 108.52(17) . .
C1 B5 B6 58.77(13) . .
B9 B5 B6 108.35(16) . .
B10 B5 B6 59.71(13) . .
B4 B5 B6 107.90(16) . .
C1 B6 B11 104.80(17) . .
C1 B6 B2 58.61(12) . .
B11 B6 B2 59.92(13) . .
C1 B6 B10 104.63(17) . .
B11 B6 B10 60.80(12) . .
B2 B6 B10 108.40(17) . .
C1 B6 B5 58.34(13) . .
B11 B6 B5 108.31(17) . .
B2 B6 B5 107.61(18) . .
B10 B6 B5 59.83(13) . .
B2 B7 B3 60.35(13) . .
B2 B7 B12 107.34(16) . .
B3 B7 B12 107.47(15) . .
B2 B7 B11 59.50(12) . .
B3 B7 B11 108.02(16) . .
B12 B7 B11 60.11(13) . .
B2 B7 B8 107.81(15) . .
B3 B7 B8 59.57(12) . .
B12 B7 B8 60.00(12) . .
B11 B7 B8 108.25(15) . .
B4 B8 B3 60.24(12) . .
B4 B8 B12 107.22(17) . .
B3 B8 B12 107.20(16) . .
B4 B8 B7 107.57(16) . .
B3 B8 B7 59.53(12) . .
B12 B8 B7 59.71(12) . .
B4 B8 B9 59.62(13) . .
B3 B8 B9 107.75(16) . .
B12 B8 B9 59.79(13) . .
B7 B8 B9 107.59(17) . .
B5 B9 B4 60.38(13) . .
B5 B9 B12 107.43(16) . .
B4 B9 B12 107.24(15) . .
B5 B9 B8 107.95(16) . .
B4 B9 B8 59.49(13) . .
B12 B9 B8 59.94(12) . .
B5 B9 B10 59.72(14) . .
B4 B9 B10 107.99(16) . .
B12 B9 B10 59.95(13) . .
B8 B9 B10 108.15(15) . .
B6 B10 B5 60.46(13) . .
B6 B10 B11 59.30(12) . .
B5 B10 B11 107.62(16) . .
B6 B10 B12 107.15(16) . .
B5 B10 B12 107.03(17) . .
B11 B10 B12 59.99(12) . .
B6 B10 B9 107.77(16) . .
B5 B10 B9 59.40(13) . .
B11 B10 B9 107.83(16) . .
B12 B10 B9 59.77(13) . .
B6 B11 B2 60.23(13) . .
B6 B11 B7 108.07(16) . .
B2 B11 B7 59.61(13) . .
B6 B11 B12 107.66(16) . .
B2 B11 B12 107.20(17) . .
B7 B11 B12 59.83(12) . .
B6 B11 B10 59.90(12) . .
B2 B11 B10 107.93(16) . .
B7 B11 B10 108.17(16) . .
B12 B11 B10 60.03(13) . .
C2 B12 B7 123.17(16) . .
C2 B12 B9 120.77(16) . .
B7 B12 B9 108.45(15) . .
C2 B12 B11 121.03(17) . .
B7 B12 B11 60.06(13) . .
B9 B12 B11 108.25(16) . .
C2 B12 B8 122.90(18) . .
B7 B12 B8 60.30(12) . .
B9 B12 B8 60.27(13) . .
B11 B12 B8 108.45(15) . .
C2 B12 B10 119.38(17) . .
B7 B12 B10 108.32(15) . .
B9 B12 B10 60.29(13) . .
B11 B12 B10 59.99(13) . .
B8 B12 B10 108.69(16) . .
C3 C2 B12 175.0(2) . .
C3 C2 Ag2 68.06(12) . .
B12 C2 Ag2 116.90(12) . .
C2 C3 Ag1 161.29(15) . .
C2 C3 Ag2 83.23(12) . .
Ag1 C3 Ag2 114.84(8) . .
C2 C3 Ag2 91.92(14) . 3_666
Ag1 C3 Ag2 93.32(7) . 3_666
Ag2 C3 Ag2 88.55(6) . 3_666
N1 C41 C40 178.9(3) . .
N2 C43 C42 179.1(3) . .

loop_
_geom_bond_atom_site_label_1
_geom_bond_atom_site_label_2
_geom_bond_distance
_geom_bond_site_symmetry_2
Ag1 C3 2.0845(19) .
Ag1 P1 2.3773(5) .
Ag1 Ag2 3.3336(2) 3_666
P1 C4 1.814(2) .
P1 C16 1.823(2) .
P1 C10 1.8253(19) .
C4 C5 1.390(3) .
C4 C9 1.399(3) .
C5 C6 1.384(3) .
C6 C7 1.385(3) .
C7 C8 1.378(3) .
C8 C9 1.383(3) .
C10 C15 1.380(3) .
C10 C11 1.402(3) .
C11 C12 1.385(3) .
C12 C13 1.377(3) .
C13 C14 1.372(3) .
C14 C15 1.398(3) .
C16 C17 1.388(3) .
C16 C21 1.391(3) .
C17 C18 1.380(3) .
C18 C19 1.386(3) .
C19 C20 1.382(3) .
C20 C21 1.378(3) .
Ag2 C3 2.3562(18) .
Ag2 P2 2.3942(5) .
Ag2 C3 2.484(2) 3_666
Ag2 C2 2.5225(18) .
Ag2 Ag1 3.3335(2) 3_666
Ag2 Ag2 3.3799(3) 3_666
P2 C22 1.8153(18) .
P2 C34 1.823(2) .
P2 C28 1.825(2) .
C22 C27 1.397(3) .
C22 C23 1.399(3) .
C23 C24 1.382(3) .
C24 C25 1.384(3) .
C25 C26 1.383(3) .
C26 C27 1.387(3) .
C28 C33 1.390(3) .
C28 C29 1.395(3) .
C29 C30 1.383(3) .
C30 C31 1.379(3) .
C31 C32 1.378(3) .
C32 C33 1.390(3) .
C34 C39 1.385(3) .
C34 C35 1.389(3) .
C35 C36 1.388(3) .
C36 C37 1.384(3) .
C37 C38 1.365(3) .
C38 C39 1.394(3) .
C1 B2 1.705(3) .
C1 B4 1.705(3) .
C1 B5 1.707(3) .
C1 B3 1.712(3) .
C1 B6 1.715(3) .
B2 B11 1.762(3) .
B2 B7 1.764(3) .
B2 B6 1.767(3) .
B2 B3 1.775(3) .
B3 B7 1.769(3) .
B3 B8 1.769(3) .
B3 B4 1.775(3) .
B4 B8 1.769(3) .
B4 B9 1.771(3) .
B4 B5 1.780(4) .
B5 B9 1.768(3) .
B5 B10 1.774(3) .
B5 B6 1.785(3) .
B6 B11 1.761(3) .
B6 B10 1.772(3) .
B7 B12 1.782(3) .
B7 B11 1.786(3) .
B7 B8 1.793(3) .
B8 B12 1.788(3) .
B8 B9 1.794(3) .
B9 B12 1.785(3) .
B9 B10 1.794(4) .
B10 B11 1.787(3) .
B10 B12 1.788(3) .
B11 B12 1.787(3) .
B12 C2 1.553(3) .
C2 C3 1.220(3) .
C3 Ag2 2.484(2) 3_666
C40 C41 1.459(3) .
C41 N1 1.130(3) .
C42 C43 1.451(3) .
C43 N2 1.135(3) .
